data_4061797
_journal_name_full Organometallics
_journal_paper_doi 10.1021/om050700i
_journal_year 2005
_chemical_formula_moiety 'C34 H64 Cl2 O2 P4 Rh2 '
_chemical_formula_sum 'C34 H64 Cl2 O2 P4 Rh2'
_chemical_formula_weight 905.49
_space_group_IT_number 15
_symmetry_cell_setting monoclinic
_symmetry_space_group_name_Hall '-C 2yc'
_symmetry_space_group_name_H-M 'C 1 2/c 1'
_cell_angle_alpha 90
_cell_angle_beta 93.679(1)
_cell_angle_gamma 90
_cell_formula_units_Z 4
_cell_length_a 31.419(3)
_cell_length_b 7.5160(6)
_cell_length_c 17.707(2)
_cell_measurement_temperature 160.2
_cell_volume 4172.9(6)
_exptl_crystal_density_diffrn 1.441
_cod_original_sg_symbol_H-M 'C 2/c'
_cod_original_formula_sum 'C34 H64 Cl2 O2 P4 Rh2 '
_cod_database_code 4061797

loop_
_symmetry_equiv_pos_as_xyz
x,y,z
-x,y,1/2-z
-x,-y,-z
x,-y,1/2+z
1/2+x,1/2+y,z
1/2-x,1/2+y,1/2-z
1/2-x,1/2-y,-z
1/2+x,1/2-y,1/2+z

loop_
_atom_site_label
_atom_site_type_symbol
_atom_site_fract_x
_atom_site_fract_y
_atom_site_fract_z
_atom_site_U_iso_or_equiv
_atom_site_adp_type
_atom_site_occupancy
_atom_site_calc_flag
_atom_site_refinement_flags
_atom_site_disorder_assembly
_atom_site_disorder_group
Rh1 Rh 0.048299(8) 0.12654(4) 0.29249(2) 0.01651(9) Uani 1.00 d . . .
Cl1 Cl 0.02009(3) 0.0127(1) 0.17080(5) 0.0217(2) Uani 1.00 d . . .
P1 P 0.10193(3) 0.2616(1) 0.24688(6) 0.0208(3) Uani 1.00 d . . .
P2 P 0.06430(3) 0.1854(1) 0.41345(6) 0.0240(3) Uani 1.00 d . . .
O1 O 0.14922(8) 0.2889(3) 0.2922(2) 0.0281(8) Uani 1.00 d . . .
C1 C 0.1753(1) 0.1633(5) 0.3295(2) 0.026(1) Uani 1.00 d . . .
C2 C 0.1616(1) -0.0082(5) 0.3440(2) 0.027(1) Uani 1.00 d . . .
C3 C 0.1890(1) -0.1219(5) 0.3844(3) 0.035(1) Uani 1.00 d . . .
C4 C 0.2290(1) -0.0655(6) 0.4102(3) 0.038(1) Uani 1.00 d . . .
C5 C 0.2429(1) 0.1059(5) 0.3956(2) 0.033(1) Uani 1.00 d . . .
C6 C 0.2160(1) 0.2229(5) 0.3532(2) 0.030(1) Uani 1.00 d . . .
C7 C 0.2867(1) 0.1659(6) 0.4256(3) 0.052(2) Uani 1.00 d . . .
C8 C 0.2303(1) 0.4085(6) 0.3343(3) 0.046(1) Uani 1.00 d . . .
C9 C 0.0926(1) 0.5000(5) 0.2285(2) 0.028(1) Uani 1.00 d . . .
C10 C 0.0824(1) 0.6012(5) 0.2996(3) 0.036(1) Uani 1.00 d . . .
C11 C 0.0557(1) 0.5214(5) 0.1680(2) 0.038(1) Uani 1.00 d . . .
C12 C 0.1180(1) 0.1769(5) 0.1548(2) 0.030(1) Uani 1.00 d . . .
C13 C 0.1308(1) -0.0194(6) 0.1585(2) 0.037(1) Uani 1.00 d . . .
C14 C 0.1521(2) 0.2885(7) 0.1196(3) 0.060(2) Uani 1.00 d . . .
C15 C 0.0238(1) 0.3149(6) 0.4583(2) 0.036(1) Uani 1.00 d . . .
C16 C 0.0649(1) -0.0214(6) 0.4667(2) 0.036(1) Uani 1.00 d . . .
C17 C 0.1116(1) 0.2943(6) 0.4568(2) 0.034(1) Uani 1.00 d . . .
H1 H 0.1339 -0.0466 0.3265 0.0329 Uiso 1.00 calc . . .
H2 H 0.1802 -0.2401 0.3944 0.0421 Uiso 1.00 calc . . .
H3 H 0.2474 -0.1449 0.4384 0.0450 Uiso 1.00 calc . . .
H4 H 0.2988 0.0785 0.4593 0.0621 Uiso 1.00 calc . . .
H5 H 0.2844 0.2754 0.4518 0.0621 Uiso 1.00 calc . . .
H6 H 0.3045 0.1814 0.3847 0.0621 Uiso 1.00 calc . . .
H7 H 0.2441 0.4614 0.3780 0.0551 Uiso 1.00 calc . . .
H8 H 0.2062 0.4781 0.3179 0.0551 Uiso 1.00 calc . . .
H9 H 0.2496 0.4030 0.2952 0.0551 Uiso 1.00 calc . . .
H10 H 0.1176 0.5496 0.2096 0.0340 Uiso 1.00 calc . . .
H11 H 0.1057 0.5911 0.3363 0.0434 Uiso 1.00 calc . . .
H12 H 0.0777 0.7230 0.2875 0.0434 Uiso 1.00 calc . . .
H13 H 0.0575 0.5526 0.3194 0.0434 Uiso 1.00 calc . . .
H14 H 0.0513 0.6442 0.1573 0.0456 Uiso 1.00 calc . . .
H15 H 0.0624 0.4610 0.1232 0.0456 Uiso 1.00 calc . . .
H16 H 0.0304 0.4723 0.1862 0.0456 Uiso 1.00 calc . . .
H17 H 0.0934 0.1836 0.1210 0.0365 Uiso 1.00 calc . . .
H18 H 0.1086 -0.0869 0.1786 0.0444 Uiso 1.00 calc . . .
H19 H 0.1356 -0.0608 0.1090 0.0444 Uiso 1.00 calc . . .
H20 H 0.1562 -0.0325 0.1901 0.0444 Uiso 1.00 calc . . .
H21 H 0.1780 0.2819 0.1505 0.0715 Uiso 1.00 calc . . .
H22 H 0.1567 0.2443 0.0706 0.0715 Uiso 1.00 calc . . .
H23 H 0.1429 0.4088 0.1160 0.0715 Uiso 1.00 calc . . .
H24 H 0.0267 0.4369 0.4457 0.0433 Uiso 1.00 calc . . .
H25 H -0.0038 0.2741 0.4409 0.0433 Uiso 1.00 calc . . .
H26 H 0.0273 0.3009 0.5116 0.0433 Uiso 1.00 calc . . .
H27 H 0.0634 0.0041 0.5190 0.0429 Uiso 1.00 calc . . .
H28 H 0.0412 -0.0924 0.4497 0.0429 Uiso 1.00 calc . . .
H29 H 0.0906 -0.0842 0.4592 0.0429 Uiso 1.00 calc . . .
H30 H 0.1121 0.2812 0.5102 0.0414 Uiso 1.00 calc . . .
H31 H 0.1364 0.2412 0.4386 0.0414 Uiso 1.00 calc . . .
H32 H 0.1110 0.4171 0.4442 0.0414 Uiso 1.00 calc . . .

loop_
_atom_site_aniso_label
_atom_site_aniso_U_11
_atom_site_aniso_U_22
_atom_site_aniso_U_33
_atom_site_aniso_U_12
_atom_site_aniso_U_13
_atom_site_aniso_U_23
Rh1 0.0169(2) 0.0166(2) 0.0156(2) -0.0006(1) -0.0022(1) 0.0002(1)
Cl1 0.0195(5) 0.0275(5) 0.0179(5) 0.0018(4) -0.0009(4) -0.0041(4)
P1 0.0197(5) 0.0186(5) 0.0235(5) -0.0021(4) -0.0020(4) 0.0017(4)
P2 0.0243(5) 0.0286(6) 0.0184(5) 0.0004(4) -0.0037(4) -0.0022(4)
O1 0.018(1) 0.022(1) 0.043(2) -0.003(1) -0.008(1) 0.005(1)
C1 0.021(2) 0.029(2) 0.027(2) 0.001(2) -0.003(2) -0.001(2)
C2 0.022(2) 0.025(2) 0.034(2) -0.004(2) -0.004(2) -0.001(2)
C3 0.036(2) 0.025(2) 0.044(3) 0.005(2) -0.000(2) 0.003(2)
C4 0.033(2) 0.036(3) 0.042(3) 0.012(2) -0.008(2) 0.001(2)
C5 0.022(2) 0.036(3) 0.042(3) 0.009(2) -0.008(2) -0.011(2)
C6 0.022(2) 0.030(2) 0.037(3) -0.002(2) 0.000(2) -0.007(2)
C7 0.030(3) 0.048(3) 0.074(4) 0.008(2) -0.020(3) -0.021(3)
C8 0.026(2) 0.037(3) 0.073(4) -0.004(2) -0.008(2) -0.003(2)
C9 0.028(2) 0.020(2) 0.036(3) -0.003(2) -0.005(2) 0.007(2)
C10 0.041(3) 0.021(2) 0.046(3) -0.000(2) -0.010(2) 0.000(2)
C11 0.045(3) 0.026(2) 0.041(3) 0.001(2) -0.012(2) 0.012(2)
C12 0.028(2) 0.035(2) 0.029(2) -0.006(2) 0.008(2) -0.003(2)
C13 0.027(2) 0.047(3) 0.037(3) 0.009(2) 0.001(2) -0.013(2)
C14 0.061(3) 0.067(4) 0.054(3) -0.023(3) 0.032(3) -0.010(3)
C15 0.033(2) 0.049(3) 0.026(2) 0.006(2) 0.000(2) -0.009(2)
C16 0.041(3) 0.046(3) 0.020(2) -0.000(2) -0.008(2) 0.008(2)
C17 0.035(3) 0.041(3) 0.026(2) -0.007(2) -0.009(2) -0.007(2)

loop_
_geom_bond_atom_site_label_1
_geom_bond_atom_site_label_2
_geom_bond_distance
_geom_bond_site_symmetry_1
_geom_bond_site_symmetry_2
_geom_bond_publ_flag
RH1 CL1 2.4321(9) . . yes
RH1 CL1 2.4395(9) . 2_555 yes
RH1 P1 2.167(1) . . yes
RH1 P2 2.213(1) . . yes
P1 O1 1.656(3) . . yes
P1 C9 1.841(4) . . yes
P1 C12 1.851(4) . . yes
P2 C15 1.824(4) . . yes
P2 C16 1.818(4) . . yes
P2 C17 1.823(4) . . yes
O1 C1 1.388(4) . . yes
C1 C2 1.388(5) . . yes
C1 C6 1.395(5) . . yes
C2 C3 1.380(5) . . yes
C3 C4 1.375(6) . . yes
C4 C5 1.390(6) . . yes
C5 C6 1.405(5) . . yes
C5 C7 1.511(6) . . yes
C6 C8 1.509(6) . . yes
C9 C10 1.522(6) . . yes
C9 C11 1.536(5) . . yes
C12 C13 1.529(6) . . yes
C12 C14 1.524(6) . . yes
C2 H1 0.950 . . no
C3 H2 0.950 . . no
C4 H3 0.950 . . no
C7 H4 0.950 . . no
C7 H5 0.950 . . no
C7 H6 0.950 . . no
C8 H7 0.950 . . no
C8 H8 0.950 . . no
C8 H9 0.950 . . no
C9 H10 0.950 . . no
C10 H11 0.950 . . no
C10 H12 0.950 . . no
C10 H13 0.950 . . no
C11 H14 0.950 . . no
C11 H15 0.950 . . no
C11 H16 0.950 . . no
C12 H17 0.950 . . no
C13 H18 0.950 . . no
C13 H19 0.950 . . no
C13 H20 0.950 . . no
C14 H21 0.950 . . no
C14 H22 0.950 . . no
C14 H23 0.950 . . no
C15 H24 0.950 . . no
C15 H25 0.950 . . no
C15 H26 0.950 . . no
C16 H27 0.950 . . no
C16 H28 0.950 . . no
C16 H29 0.950 . . no
C17 H30 0.950 . . no
C17 H31 0.950 . . no
C17 H32 0.950 . . no
